data_7046759
loop_
_publ_author_name
'Reiners, Matthias'
'Maekawa, Miyuki'
'Baabe, Dirk'
'Zaretzke, Marc-Kevin'
'Schweyen, Peter'
'Daniliuc, Constantin G.'
'Freytag, Matthias'
'Raeder, Jan'
'Hohenberger, Johannes'
'Sutter, J\"org'
'Meyer, Karsten'
'Walter, Marc D.'

_publ_section_title
;
 Monomeric Fe(iii) half-sandwich complexes [Cp'FeX<sub>2</sub>] -
 synthesis, properties and electronic structure.
;
_journal_issue 31
_journal_name_full 'Dalton transactions (Cambridge, England : 2003)'
_journal_page_first 10517
_journal_page_last 10526
_journal_paper_doi 10.1039/c8dt01570h
_journal_volume 47
_journal_year 2018
_chemical_formula_moiety 'C23 H35 Fe, F6 Sb'
_chemical_formula_sum 'C23 H35 F6 Fe Sb'
_chemical_formula_weight 603.11
_space_group_crystal_system monoclinic
_space_group_IT_number 14
_space_group_name_Hall '-P 2ybc'
_space_group_name_H-M_alt 'P 1 21/c 1'
_symmetry_space_group_name_Hall '-P 2ybc'
_symmetry_space_group_name_H-M 'P 1 21/c 1'
_atom_sites_solution_hydrogens geom
_audit_creation_method SHELXL-2017/1
_audit_update_record
;
2018-04-20 deposited with the CCDC.
2018-06-07 downloaded from the CCDC.
;
_cell_angle_alpha 90
_cell_angle_beta 92.067(2)
_cell_angle_gamma 90
_cell_formula_units_Z 4
_cell_length_a 10.6190(2)
_cell_length_b 12.4220(3)
_cell_length_c 18.3035(4)
_cell_measurement_reflns_used 6576
_cell_measurement_temperature 100.00(10)
_cell_measurement_theta_max 75.6430
_cell_measurement_theta_min 5.4660
_cell_volume 2412.83(9)
_computing_cell_refinement 'CrysAlisPro 1.171.39.46 (Rigaku OD, 2018)'
_computing_data_collection 'CrysAlisPro 1.171.39.46 (Rigaku OD, 2018)'
_computing_data_reduction 'CrysAlisPro 1.171.39.46 (Rigaku OD, 2018)'
_computing_publication_material 'OLEX2 v1.2 (O. V. Dolomanov et al., J. Appl. Cryst., 2009, 42, 339-341)'
_computing_structure_refinement 'SHELXL-2017/1 (G. M. Sheldrick, Acta Cryst., 2008, A64, 112-122)'
_computing_structure_solution 'SHELXT-2014/5 (G. M. Sheldrick, Acta Cryst., 2015, A71, 3-8)'
_diffrn_ambient_temperature 100(2)
_diffrn_detector_area_resol_mean 10.3543
_diffrn_measured_fraction_theta_full 1.000
_diffrn_measured_fraction_theta_max 0.995
_diffrn_measurement_device 'four-circle diffractometer'
_diffrn_measurement_device_type 'Oxford Diffraction Xcalibur, Atlas, Nova'
_diffrn_measurement_method '\w scan'
_diffrn_radiation_monochromator mirror
_diffrn_radiation_type CuK\a
_diffrn_radiation_wavelength 1.54184
_diffrn_reflns_av_unetI/netI 0.0293
_diffrn_reflns_Laue_measured_fraction_full 1.000
_diffrn_reflns_Laue_measured_fraction_max 0.995
_diffrn_reflns_limit_h_max 13
_diffrn_reflns_limit_h_min -12
_diffrn_reflns_limit_k_max 15
_diffrn_reflns_limit_k_min -15
_diffrn_reflns_limit_l_max 22
_diffrn_reflns_limit_l_min -22
_diffrn_reflns_number 8118
_diffrn_reflns_point_group_measured_fraction_full 1.000
_diffrn_reflns_point_group_measured_fraction_max 0.995
_diffrn_reflns_theta_full 67.684
_diffrn_reflns_theta_max 76.197
_diffrn_reflns_theta_min 4.166
_diffrn_source 'micro-focus sealed X-ray tube'
_diffrn_source_type 'Nova (Cu) X-ray Source'
_exptl_absorpt_coefficient_mu 14.187
_exptl_absorpt_correction_T_max 1.00000
_exptl_absorpt_correction_T_min 0.36204
_exptl_absorpt_correction_type multi-scan
_exptl_absorpt_process_details
;
CrysAlisPro 1.171.39.46 (Rigaku Oxford Diffraction, 2018)
Empirical absorption correction using spherical harmonics,
 implemented in SCALE3 ABSPACK scaling algorithm.
;
_exptl_crystal_colour yellow
_exptl_crystal_density_diffrn 1.660
_exptl_crystal_description irregular
_exptl_crystal_F_000 1216
_exptl_crystal_size_max 0.220
_exptl_crystal_size_mid 0.200
_exptl_crystal_size_min 0.180
_refine_diff_density_max 1.070
_refine_diff_density_min -2.423
_refine_diff_density_rms 0.143
_refine_ls_extinction_method none
_refine_ls_goodness_of_fit_ref 1.039
_refine_ls_hydrogen_treatment constr
_refine_ls_matrix_type full
_refine_ls_number_parameters 377
_refine_ls_number_reflns 8118
_refine_ls_number_restraints 93
_refine_ls_restrained_S_all 1.081
_refine_ls_R_factor_all 0.0568
_refine_ls_R_factor_gt 0.0497
_refine_ls_shift/su_max 0.001
_refine_ls_shift/su_mean 0.000
_refine_ls_structure_factor_coef Fsqd
_refine_ls_weighting_details 'w=1/[\s^2^(Fo^2^)+(0.1043P)^2^] where P=(Fo^2^+2Fc^2^)/3'
_refine_ls_weighting_scheme calc
_refine_ls_wR_factor_gt 0.1316
_refine_ls_wR_factor_ref 0.1353
_reflns_Friedel_coverage 0.000
_reflns_number_gt 6935
_reflns_number_total 8118
_reflns_threshold_expression 'I > 2\s(I)'
_cod_data_source_file c8dt01570h2.cif
_cod_data_source_block mr91ra
_cod_depositor_comments 'Adding full bibliography for 7046755--7046759.cif.'
_cod_database_code 7046759
_shelx_shelxl_version_number 2017/1
_shelx_space_group_comment
;
The symmetry employed for this shelxl refinement is uniquely defined
by the following loop, which should always be used as a source of
symmetry information in preference to the above space-group names.
They are only intended as comments.
;
_oxdiff_exptl_absorpt_empirical_full_min 0.532
_oxdiff_exptl_absorpt_empirical_full_max 2.269
_oxdiff_exptl_absorpt_empirical_details
;
Empirical correction (ABSPACK) includes:
- Absorption correction using spherical harmonics
- Frame scaling
;

loop_
_space_group_symop_operation_xyz
'x, y, z'
'-x, y+1/2, -z+1/2'
'-x, -y, -z'
'x, -y-1/2, z-1/2'

loop_
_atom_site_label
_atom_site_type_symbol
_atom_site_fract_x
_atom_site_fract_y
_atom_site_fract_z
_atom_site_U_iso_or_equiv
_atom_site_adp_type
_atom_site_occupancy
_atom_site_site_symmetry_order
_atom_site_calc_flag
_atom_site_refinement_flags_posn
_atom_site_refinement_flags_adp
_atom_site_refinement_flags_occupancy
_atom_site_disorder_assembly
_atom_site_disorder_group
Sb1 Sb 0.74942(3) 0.71957(3) 0.61351(2) 0.02023(12) Uani 1 1 d . . . . .
F1 F 0.6485(4) 0.6800(4) 0.6903(2) 0.0498(11) Uani 1 1 d . . . . .
F2 F 0.8142(7) 0.8306(5) 0.6700(3) 0.099(2) Uani 1 1 d . . . . .
F3 F 0.8759(4) 0.6309(6) 0.6519(3) 0.0770(19) Uani 1 1 d . . . . .
F4 F 0.6871(5) 0.6062(5) 0.5580(3) 0.0777(17) Uani 1 1 d . . . . .
F5 F 0.6190(6) 0.8036(6) 0.5763(3) 0.092(2) Uani 1 1 d . . . . .
F6 F 0.8516(6) 0.7587(5) 0.5382(3) 0.0760(17) Uani 1 1 d . . . . .
Fe02 Fe 0.25202(8) 0.75559(7) 0.73693(4) 0.01967(19) Uani 1 1 d . . . . .
C1 C 0.1788(5) 0.6557(5) 0.8189(3) 0.0214(11) Uani 1 1 d D . . . .
C2 C 0.3170(5) 0.6576(5) 0.8239(3) 0.0212(11) Uani 1 1 d D . . . .
C3 C 0.3592(5) 0.6196(5) 0.7548(3) 0.0202(11) Uani 1 1 d . . . . .
H3 H 0.443207 0.613422 0.742717 0.024 Uiso 1 1 calc R U . . .
C4 C 0.2555(5) 0.5930(4) 0.7075(3) 0.0213(11) Uani 1 1 d D . . . .
C5 C 0.1454(5) 0.6171(5) 0.7466(3) 0.0221(12) Uani 1 1 d . . . . .
H5 H 0.063343 0.609048 0.727946 0.027 Uiso 1 1 calc R U . . .
C6 C 0.0759(5) 0.6751(5) 0.8739(3) 0.0238(12) Uani 1 1 d D . . . .
C7 C 0.0645(11) 0.7989(9) 0.8957(7) 0.024(3) Uani 0.54(2) 1 d D . P A 3
H7A H 0.145221 0.824957 0.913126 0.036 Uiso 0.54(2) 1 calc R U P A 3
H7B H 0.004774 0.806405 0.933566 0.036 Uiso 0.54(2) 1 calc R U P A 3
H7C H 0.036553 0.839758 0.853709 0.036 Uiso 0.54(2) 1 calc R U P A 3
C7A C 0.0993(12) 0.7619(10) 0.9308(7) 0.019(4) Uani 0.46(2) 1 d D . P A 4
H7AA H 0.177620 0.747983 0.956995 0.028 Uiso 0.46(2) 1 calc R U P A 4
H7AB H 0.031904 0.761885 0.964398 0.028 Uiso 0.46(2) 1 calc R U P A 4
H7AC H 0.103270 0.830732 0.907235 0.028 Uiso 0.46(2) 1 calc R U P A 4
C8 C 0.0616(17) 0.5658(11) 0.9202(8) 0.025(3) Uani 0.46(2) 1 d D . P A 4
H8A H 0.047819 0.506443 0.887251 0.037 Uiso 0.46(2) 1 calc R U P A 4
H8B H -0.008752 0.572244 0.951379 0.037 Uiso 0.46(2) 1 calc R U P A 4
H8C H 0.137093 0.553597 0.949390 0.037 Uiso 0.46(2) 1 calc R U P A 4
C8A C 0.0956(14) 0.6048(15) 0.9372(6) 0.030(4) Uani 0.54(2) 1 d D . P A 3
H8AA H 0.107933 0.532182 0.920940 0.044 Uiso 0.54(2) 1 calc R U P A 3
H8AB H 0.023042 0.607695 0.966985 0.044 Uiso 0.54(2) 1 calc R U P A 3
H8AC H 0.168588 0.628143 0.965311 0.044 Uiso 0.54(2) 1 calc R U P A 3
C9 C -0.0531(15) 0.6533(15) 0.8368(12) 0.019(4) Uani 0.54(2) 1 d D . P A 3
H9A H -0.066247 0.701714 0.796367 0.029 Uiso 0.54(2) 1 calc R U P A 3
H9B H -0.117835 0.664107 0.871378 0.029 Uiso 0.54(2) 1 calc R U P A 3
H9C H -0.056242 0.580394 0.819443 0.029 Uiso 0.54(2) 1 calc R U P A 3
C9A C -0.0538(19) 0.6881(18) 0.8377(15) 0.021(5) Uani 0.46(2) 1 d D . P A 4
H9AA H -0.051502 0.743705 0.801398 0.031 Uiso 0.46(2) 1 calc R U P A 4
H9AB H -0.113090 0.707251 0.873923 0.031 Uiso 0.46(2) 1 calc R U P A 4
H9AC H -0.079060 0.621487 0.814981 0.031 Uiso 0.46(2) 1 calc R U P A 4
C10 C 0.4133(5) 0.6775(5) 0.8874(3) 0.0233(12) Uani 1 1 d D . . . .
C11 C 0.5490(9) 0.6421(12) 0.8712(6) 0.024(3) Uani 0.514(19) 1 d D . P B 5
H11A H 0.549062 0.567379 0.857733 0.037 Uiso 0.514(19) 1 calc R U P B 5
H11B H 0.602577 0.652477 0.913967 0.037 Uiso 0.514(19) 1 calc R U P B 5
H11C H 0.579779 0.684390 0.831686 0.037 Uiso 0.514(19) 1 calc R U P B 5
C11A C 0.5426(10) 0.7075(14) 0.8524(6) 0.025(4) Uani 0.486(19) 1 d D . P B 6
H11D H 0.574595 0.645962 0.827337 0.038 Uiso 0.486(19) 1 calc R U P B 6
H11E H 0.602176 0.729354 0.890179 0.038 Uiso 0.486(19) 1 calc R U P B 6
H11F H 0.529490 0.765537 0.818254 0.038 Uiso 0.486(19) 1 calc R U P B 6
C12 C 0.4234(16) 0.7928(9) 0.9175(8) 0.023(3) Uani 0.514(19) 1 d D . P B 5
H12A H 0.466290 0.837325 0.883513 0.034 Uiso 0.514(19) 1 calc R U P B 5
H12B H 0.469729 0.792083 0.963516 0.034 Uiso 0.514(19) 1 calc R U P B 5
H12C H 0.340419 0.820881 0.924301 0.034 Uiso 0.514(19) 1 calc R U P B 5
C12A C 0.3811(16) 0.7743(11) 0.9347(7) 0.020(3) Uani 0.486(19) 1 d D . P B 6
H12D H 0.369871 0.836740 0.904253 0.031 Uiso 0.486(19) 1 calc R U P B 6
H12E H 0.448418 0.786834 0.970042 0.031 Uiso 0.486(19) 1 calc R U P B 6
H12F H 0.304660 0.760034 0.959424 0.031 Uiso 0.486(19) 1 calc R U P B 6
C13 C 0.3826(13) 0.6030(10) 0.9571(7) 0.028(3) Uani 0.514(19) 1 d D . P B 5
H13A H 0.308248 0.629408 0.979505 0.042 Uiso 0.514(19) 1 calc R U P B 5
H13B H 0.452352 0.605369 0.991955 0.042 Uiso 0.514(19) 1 calc R U P B 5
H13C H 0.368969 0.530154 0.941293 0.042 Uiso 0.514(19) 1 calc R U P B 5
C13A C 0.4244(13) 0.5717(10) 0.9259(7) 0.027(3) Uani 0.486(19) 1 d D . P B 6
H13D H 0.342527 0.548760 0.940235 0.040 Uiso 0.486(19) 1 calc R U P B 6
H13E H 0.478990 0.579178 0.968580 0.040 Uiso 0.486(19) 1 calc R U P B 6
H13F H 0.458715 0.519166 0.893733 0.040 Uiso 0.486(19) 1 calc R U P B 6
C14 C 0.2593(5) 0.5359(4) 0.6343(3) 0.0257(12) Uani 1 1 d D . . . .
C15 C 0.1506(7) 0.5647(7) 0.5818(4) 0.0528(19) Uani 1 1 d D U . . .
H15A H 0.072318 0.555030 0.605624 0.079 Uiso 1 1 calc R U . . .
H15B H 0.152271 0.518796 0.539605 0.079 Uiso 1 1 calc R U . . .
H15C H 0.158368 0.638390 0.566853 0.079 Uiso 1 1 calc R U . . .
C16 C 0.2470(8) 0.4148(6) 0.6533(4) 0.0521(18) Uani 1 1 d D U . . .
H16A H 0.316917 0.393390 0.684695 0.078 Uiso 1 1 calc R U . . .
H16B H 0.246629 0.373077 0.609164 0.078 Uiso 1 1 calc R U . . .
H16C H 0.169770 0.403039 0.677816 0.078 Uiso 1 1 calc R U . . .
C17 C 0.3840(5) 0.5511(5) 0.5980(3) 0.0235(12) Uani 1 1 d D . . . .
H17A H 0.397090 0.626324 0.588723 0.035 Uiso 1 1 calc R U . . .
H17B H 0.382900 0.512346 0.552585 0.035 Uiso 1 1 calc R U . . .
H17C H 0.451106 0.524453 0.629539 0.035 Uiso 1 1 calc R U . . .
C18 C 0.1280(11) 0.8882(8) 0.7164(8) 0.026(3) Uani 0.59(2) 1 d . . P C 1
H18 H 0.043612 0.893375 0.727932 0.031 Uiso 0.59(2) 1 calc R U P C 1
C18A C 0.1474(16) 0.8897(13) 0.7500(11) 0.021(4) Uiso 0.41(2) 1 d . . P C 2
H18A H 0.078493 0.905783 0.777949 0.025 Uiso 0.41(2) 1 calc R U P C 2
C19 C 0.1622(12) 0.8466(8) 0.6483(6) 0.024(3) Uani 0.59(2) 1 d . . P C 1
H19 H 0.100068 0.828186 0.613382 0.028 Uiso 0.59(2) 1 calc R U P C 1
C19A C 0.1254(14) 0.8434(13) 0.6804(11) 0.018(3) Uiso 0.41(2) 1 d . . P C 2
H19A H 0.042532 0.812058 0.668363 0.022 Uiso 0.41(2) 1 calc R U P C 2
C20 C 0.2887(16) 0.8330(10) 0.6332(5) 0.030(3) Uani 0.59(2) 1 d . . P C 1
H20 H 0.310044 0.804754 0.588243 0.036 Uiso 0.59(2) 1 calc R U P C 1
C20A C 0.2286(19) 0.8165(13) 0.6363(8) 0.016(3) Uiso 0.41(2) 1 d . . P C 2
H20A H 0.216093 0.768478 0.594173 0.019 Uiso 0.41(2) 1 calc R U P C 2
C21 C 0.3830(12) 0.8605(12) 0.6833(8) 0.027(3) Uani 0.59(2) 1 d . . P C 1
H21 H 0.467103 0.848849 0.673155 0.032 Uiso 0.59(2) 1 calc R U P C 1
C21A C 0.349(2) 0.8375(16) 0.6646(12) 0.026(5) Uiso 0.41(2) 1 d . . P C 2
H21A H 0.419766 0.800449 0.642075 0.031 Uiso 0.41(2) 1 calc R U P C 2
C22 C 0.3496(14) 0.9073(11) 0.7514(8) 0.026(3) Uani 0.59(2) 1 d . . P C 1
H22 H 0.412075 0.928075 0.785373 0.031 Uiso 0.59(2) 1 calc R U P C 1
C22A C 0.3712(18) 0.8808(17) 0.7350(12) 0.020(4) Uiso 0.41(2) 1 d . . P C 2
H22A H 0.453443 0.888926 0.753321 0.024 Uiso 0.41(2) 1 calc R U P C 2
C23 C 0.2227(16) 0.9216(9) 0.7665(6) 0.027(3) Uani 0.59(2) 1 d . . P C 1
H23 H 0.200967 0.953532 0.810189 0.032 Uiso 0.59(2) 1 calc R U P C 1
C23A C 0.2681(17) 0.9126(14) 0.7789(9) 0.017(4) Uiso 0.41(2) 1 d . . P C 2
H23A H 0.281628 0.924152 0.831550 0.020 Uiso 0.41(2) 1 calc R U P C 2

loop_
_atom_site_aniso_label
_atom_site_aniso_U_11
_atom_site_aniso_U_22
_atom_site_aniso_U_33
_atom_site_aniso_U_23
_atom_site_aniso_U_13
_atom_site_aniso_U_12
Sb1 0.01973(18) 0.0271(2) 0.01401(17) -0.00067(11) 0.00195(12) -0.00083(16)
F1 0.042(2) 0.073(3) 0.036(2) 0.010(2) 0.0154(17) 0.000(2)
F2 0.155(6) 0.073(4) 0.072(4) -0.037(3) 0.035(4) -0.068(4)
F3 0.043(3) 0.136(6) 0.051(3) 0.017(3) -0.002(2) 0.045(3)
F4 0.085(4) 0.087(4) 0.061(3) -0.044(3) -0.004(3) -0.020(3)
F5 0.104(5) 0.126(6) 0.049(3) 0.032(3) 0.013(3) 0.081(4)
F6 0.078(4) 0.099(4) 0.053(3) 0.020(3) 0.036(3) 0.002(3)
Fe02 0.0178(4) 0.0234(4) 0.0178(4) -0.0073(3) -0.0003(3) -0.0001(3)
C1 0.024(3) 0.022(3) 0.018(2) -0.0073(19) 0.005(2) -0.002(2)
C2 0.021(3) 0.022(3) 0.021(2) -0.0058(19) 0.002(2) 0.001(2)
C3 0.016(3) 0.021(3) 0.024(2) -0.008(2) 0.0045(19) -0.002(2)
C4 0.021(3) 0.024(2) 0.019(2) -0.0071(19) 0.005(2) -0.003(2)
C5 0.016(3) 0.029(3) 0.022(2) -0.012(2) 0.003(2) -0.005(2)
C6 0.025(3) 0.025(3) 0.022(2) -0.007(2) 0.007(2) -0.003(2)
C7 0.026(6) 0.024(6) 0.022(6) -0.005(5) 0.007(4) 0.002(5)
C7A 0.027(7) 0.017(7) 0.013(6) 0.004(5) 0.011(5) 0.000(5)
C8 0.030(9) 0.034(9) 0.010(6) -0.007(5) 0.002(5) -0.004(6)
C8A 0.025(7) 0.056(11) 0.008(5) 0.005(6) 0.003(4) 0.014(7)
C9 0.018(6) 0.017(11) 0.024(6) -0.003(7) 0.008(4) 0.004(6)
C9A 0.028(9) 0.009(12) 0.025(7) -0.002(8) 0.007(5) 0.003(7)
C10 0.019(3) 0.029(3) 0.022(2) -0.006(2) -0.001(2) 0.000(2)
C11 0.023(6) 0.029(8) 0.021(5) -0.003(5) -0.004(4) 0.004(5)
C11A 0.017(5) 0.036(10) 0.022(6) -0.007(6) -0.006(4) 0.000(5)
C12 0.034(9) 0.022(7) 0.011(6) 0.001(5) 0.000(5) -0.003(6)
C12A 0.035(9) 0.023(7) 0.003(6) 0.003(4) -0.002(5) -0.002(6)
C13 0.039(8) 0.022(6) 0.021(6) 0.003(5) -0.008(5) 0.004(5)
C13A 0.030(7) 0.036(8) 0.014(6) -0.003(5) -0.006(5) 0.011(6)
C14 0.025(3) 0.032(3) 0.020(2) -0.016(2) 0.007(2) -0.006(2)
C15 0.049(3) 0.061(3) 0.049(3) -0.018(2) -0.003(2) 0.003(2)
C16 0.060(3) 0.048(3) 0.049(2) -0.011(2) 0.017(2) -0.011(2)
C17 0.026(3) 0.031(3) 0.014(2) -0.002(2) 0.0040(19) -0.001(2)
C18 0.030(6) 0.017(5) 0.031(8) -0.002(5) -0.003(5) 0.005(4)
C19 0.039(7) 0.021(5) 0.011(5) -0.002(3) -0.012(5) 0.007(5)
C20 0.039(9) 0.037(6) 0.014(4) 0.012(4) 0.002(5) 0.006(6)
C21 0.018(6) 0.033(7) 0.030(7) 0.015(5) 0.004(5) 0.005(5)
C22 0.033(7) 0.017(6) 0.027(6) -0.004(5) -0.004(5) -0.008(5)
C23 0.042(9) 0.021(5) 0.018(5) -0.001(4) -0.006(5) -0.007(6)

loop_
_atom_type_symbol
_atom_type_description
_atom_type_scat_dispersion_real
_atom_type_scat_dispersion_imag
_atom_type_scat_source
C C 0.0181 0.0091 'International Tables Vol C Tables 4.2.6.8 and 6.1.1.4'
H H 0.0000 0.0000 'International Tables Vol C Tables 4.2.6.8 and 6.1.1.4'
F F 0.0727 0.0534 'International Tables Vol C Tables 4.2.6.8 and 6.1.1.4'
Fe Fe -1.1336 3.1974 'International Tables Vol C Tables 4.2.6.8 and 6.1.1.4'
Sb Sb -0.0562 5.8946 'International Tables Vol C Tables 4.2.6.8 and 6.1.1.4'

loop_
_geom_angle_atom_site_label_1
_geom_angle_atom_site_label_2
_geom_angle_atom_site_label_3
_geom_angle
F2 Sb1 F5 92.5(4)
F2 Sb1 F4 178.7(3)
F5 Sb1 F4 88.8(3)
F2 Sb1 F6 90.2(3)
F5 Sb1 F6 91.7(3)
F4 Sb1 F6 89.9(3)
F2 Sb1 F3 88.9(3)
F5 Sb1 F3 177.7(3)
F4 Sb1 F3 89.8(3)
F6 Sb1 F3 90.1(3)
F2 Sb1 F1 89.3(2)
F5 Sb1 F1 89.0(2)
F4 Sb1 F1 90.5(2)
F6 Sb1 F1 179.2(2)
F3 Sb1 F1 89.2(2)
C21A Fe02 C19A 74.4(8)
C21A Fe02 C20A 40.8(7)
C19A Fe02 C20A 41.8(6)
C21A Fe02 C22A 41.2(7)
C19A Fe02 C22A 88.9(8)
C20A Fe02 C22A 75.4(7)
C21A Fe02 C18A 87.6(8)
C19A Fe02 C18A 41.1(6)
C20A Fe02 C18A 75.3(7)
C22A Fe02 C18A 73.3(7)
C21A Fe02 C3 103.2(7)
C19A Fe02 C3 153.1(6)
C20A Fe02 C3 120.5(5)
C22A Fe02 C3 107.1(6)
C18A Fe02 C3 164.1(6)
C21A Fe02 C5 141.3(6)
C19A Fe02 C5 98.0(5)
C20A Fe02 C5 110.1(5)
C22A Fe02 C5 173.1(6)
C18A Fe02 C5 111.7(5)
C3 Fe02 C5 66.7(2)
C21A Fe02 C4 107.9(6)
C19A Fe02 C4 114.4(5)
C20A Fe02 C4 97.5(5)
C22A Fe02 C4 136.7(6)
C18A Fe02 C4 147.3(6)
C3 Fe02 C4 39.9(2)
C5 Fe02 C4 40.0(2)
C21A Fe02 C23A 74.4(7)
C19A Fe02 C23A 74.1(7)
C20A Fe02 C23A 89.5(7)
C22A Fe02 C23A 40.9(6)
C18A Fe02 C23A 39.6(6)
C3 Fe02 C23A 131.9(5)
C5 Fe02 C23A 141.0(5)
C4 Fe02 C23A 171.5(5)
C21A Fe02 C2 129.5(7)
C19A Fe02 C2 155.2(6)
C20A Fe02 C2 160.8(6)
C22A Fe02 C2 105.8(6)
C18A Fe02 C2 123.7(6)
C3 Fe02 C2 40.44(19)
C5 Fe02 C2 67.6(2)
C4 Fe02 C2 68.1(2)
C23A Fe02 C2 103.9(5)
C21A Fe02 C1 170.0(7)
C19A Fe02 C1 115.5(6)
C20A Fe02 C1 147.0(6)
C22A Fe02 C1 135.7(6)
C18A Fe02 C1 100.5(5)
C3 Fe02 C1 67.7(2)
C5 Fe02 C1 40.22(19)
C4 Fe02 C1 68.07(19)
C23A Fe02 C1 108.2(5)
C2 Fe02 C1 40.73(19)
C3 Fe02 C18 175.3(4)
C5 Fe02 C18 108.7(4)
C4 Fe02 C18 135.8(4)
C2 Fe02 C18 139.8(4)
C1 Fe02 C18 109.7(4)
C5 C1 C2 106.0(4)
C5 C1 C6 120.0(5)
C2 C1 C6 133.7(4)
C5 C1 Fe02 68.2(3)
C2 C1 Fe02 69.1(3)
C6 C1 Fe02 131.5(4)
C3 C2 C1 106.4(4)
C3 C2 C10 119.9(5)
C1 C2 C10 133.3(4)
C3 C2 Fe02 68.1(3)
C1 C2 Fe02 70.2(3)
C10 C2 Fe02 132.0(4)
C4 C3 C2 110.8(5)
C4 C3 Fe02 71.4(3)
C2 C3 Fe02 71.5(3)
C3 C4 C5 106.2(4)
C3 C4 C14 127.1(5)
C5 C4 C14 126.2(5)
C3 C4 Fe02 68.7(3)
C5 C4 Fe02 69.2(3)
C14 C4 Fe02 132.8(4)
C4 C5 C1 110.7(5)
C4 C5 Fe02 70.8(3)
C1 C5 Fe02 71.6(3)
C7A C6 C9A 110.4(10)
C8A C6 C1 110.0(7)
C7A C6 C1 117.5(6)
C9A C6 C1 112.8(12)
C8A C6 C9 110.2(11)
C1 C6 C9 109.2(10)
C8A C6 C7 112.8(8)
C1 C6 C7 112.3(6)
C9 C6 C7 101.9(8)
C7A C6 C8 104.8(7)
C9A C6 C8 102.5(11)
C1 C6 C8 107.2(7)
C13A C10 C12A 116.1(7)
C13A C10 C2 104.7(6)
C12A C10 C2 113.4(7)
C12 C10 C2 117.2(7)
C12 C10 C11 106.3(8)
C2 C10 C11 114.0(6)
C13A C10 C11A 110.1(8)
C12A C10 C11A 105.1(8)
C2 C10 C11A 107.1(6)
C12 C10 C13 105.3(7)
C2 C10 C13 110.8(6)
C11 C10 C13 101.8(7)
C17 C14 C4 112.4(4)
C17 C14 C15 110.4(5)
C4 C14 C15 113.9(5)
C17 C14 C16 107.6(5)
C4 C14 C16 104.5(5)
C15 C14 C16 107.6(6)
C23 C18 C19 119.1(10)
C23 C18 Fe02 71.9(6)
C19 C18 Fe02 72.3(6)
C23A C18A C19A 123.0(16)
C23A C18A Fe02 73.3(10)
C19A C18A Fe02 68.3(9)
C20 C19 C18 120.1(9)
C20 C19 Fe02 71.6(5)
C18 C19 Fe02 69.5(6)
C18A C19A C20A 120.1(14)
C18A C19A Fe02 70.6(9)
C20A C19A Fe02 69.3(8)
C21 C20 C19 121.5(9)
C21 C20 Fe02 71.1(6)
C19 C20 Fe02 71.1(5)
C21A C20A C19A 117.6(15)
C21A C20A Fe02 69.2(10)
C19A C20A Fe02 68.9(8)
C20 C21 C22 118.9(11)
C20 C21 Fe02 71.9(7)
C22 C21 Fe02 70.5(6)
C20A C21A C22A 122.0(18)
C20A C21A Fe02 69.9(10)
C22A C21A Fe02 70.0(11)
C23 C22 C21 119.7(11)
C23 C22 Fe02 70.9(6)
C21 C22 Fe02 70.9(7)
C21A C22A C23A 121.0(18)
C21A C22A Fe02 68.7(11)
C23A C22A Fe02 73.1(11)
C22 C23 C18 120.6(11)
C22 C23 Fe02 71.3(7)
C18 C23 Fe02 70.1(6)
C18A C23A C22A 116.0(17)
C18A C23A Fe02 67.1(9)
C22A C23A Fe02 66.0(11)

loop_
_geom_bond_atom_site_label_1
_geom_bond_atom_site_label_2
_geom_bond_distance
Sb1 F2 1.842(5)
Sb1 F5 1.845(5)
Sb1 F4 1.845(5)
Sb1 F6 1.850(5)
Sb1 F3 1.855(5)
Sb1 F1 1.864(4)
Fe02 C21A 1.99(2)
Fe02 C19A 1.992(14)
Fe02 C20A 1.998(15)
Fe02 C22A 2.01(2)
Fe02 C18A 2.021(16)
Fe02 C3 2.056(6)
Fe02 C5 2.070(6)
Fe02 C4 2.091(5)
Fe02 C23A 2.101(18)
Fe02 C2 2.102(6)
Fe02 C1 2.117(6)
Fe02 C18 2.134(11)
C1 C5 1.440(7)
C1 C2 1.468(7)
C1 C6 1.531(7)
C2 C3 1.438(7)
C2 C10 1.540(7)
C3 C4 1.415(7)
C4 C5 1.423(7)
C4 C14 1.517(6)
C6 C8A 1.460(11)
C6 C7A 1.513(11)
C6 C9A 1.516(14)
C6 C9 1.532(12)
C6 C7 1.594(11)
C6 C8 1.610(13)
C10 C13A 1.495(11)
C10 C12A 1.527(12)
C10 C12 1.536(12)
C10 C11 1.546(10)
C10 C11A 1.580(11)
C10 C13 1.619(11)
C14 C17 1.515(7)
C14 C15 1.519(8)
C14 C16 1.550(9)
C18 C23 1.398(15)
C18 C19 1.409(14)
C18A C23A 1.397(19)
C18A C19A 1.41(2)
C19 C20 1.392(16)
C19A C20A 1.42(2)
C20 C21 1.377(17)
C20A C21A 1.39(2)
C21 C22 1.430(17)
C21A C22A 1.41(2)
C22 C23 1.397(18)
C22A C23A 1.44(2)
